data_4063422
loop_
_publ_author_name
'Panichakul, Duanghathai'
'Mathey, Fran\,cois'

_publ_section_title
;
 Serendipitous Discovery of a Phosphirene--Phosphindole Rearrangement
;
_journal_issue 2
_journal_name_full Organometallics
_journal_page_first 348
_journal_page_last 351
_journal_paper_doi 10.1021/om100990r
_journal_volume 30
_journal_year 2011
_chemical_formula_moiety 'C37 H28 B F15 N O6 P W'
_chemical_formula_sum 'C37 H28 B F15 N O6 P W'
_chemical_formula_weight 1093.23
_chemical_name_systematic
; 
 ? 
;
_space_group_IT_number 2
_symmetry_cell_setting triclinic
_symmetry_space_group_name_Hall '-P 1'
_symmetry_space_group_name_H-M 'P -1'
_atom_sites_solution_hydrogens geom
_atom_sites_solution_primary direct
_atom_sites_solution_secondary difmap
_audit_creation_method SHELXL-97
_cell_angle_alpha 69.386(2)
_cell_angle_beta 87.030(2)
_cell_angle_gamma 82.802(2)
_cell_formula_units_Z 2
_cell_length_a 10.8060(4)
_cell_length_b 13.2637(5)
_cell_length_c 15.0392(5)
_cell_measurement_reflns_used 9882
_cell_measurement_temperature 103(2)
_cell_measurement_theta_max 25.52
_cell_measurement_theta_min 2.55
_cell_volume 2001.55(13)
_computing_cell_refinement 'Bruker SAINT'
_computing_data_collection 'Bruker APEX2'
_computing_data_reduction 'Bruker SAINT'
_computing_molecular_graphics 'Bruker SHELXTL'
_computing_publication_material 'Bruker SHELXTL'
_computing_structure_refinement 'SHELXL-97 (Sheldrick, 2008)'
_computing_structure_solution 'SHELXS-97 (Sheldrick, 2008)'
_diffrn_ambient_temperature 103(2)
_diffrn_measured_fraction_theta_full 0.991
_diffrn_measured_fraction_theta_max 0.991
_diffrn_measurement_device_type 'Bruker APEX-II CCD'
_diffrn_measurement_method '\f and \w scans'
_diffrn_radiation_monochromator graphite
_diffrn_radiation_source 'fine-focus sealed tube'
_diffrn_radiation_type MoK\a
_diffrn_radiation_wavelength 0.71073
_diffrn_reflns_av_R_equivalents 0.0433
_diffrn_reflns_av_sigmaI/netI 0.0560
_diffrn_reflns_limit_h_max 15
_diffrn_reflns_limit_h_min -15
_diffrn_reflns_limit_k_max 18
_diffrn_reflns_limit_k_min -18
_diffrn_reflns_limit_l_max 21
_diffrn_reflns_limit_l_min -21
_diffrn_reflns_number 49578
_diffrn_reflns_theta_full 30.50
_diffrn_reflns_theta_max 30.50
_diffrn_reflns_theta_min 1.45
_exptl_absorpt_coefficient_mu 3.042
_exptl_absorpt_correction_T_max 0.7507
_exptl_absorpt_correction_T_min 0.3758
_exptl_absorpt_correction_type multi-scan
_exptl_absorpt_process_details sadabs
_exptl_crystal_colour colourless
_exptl_crystal_density_diffrn 1.814
_exptl_crystal_density_method 'not measured'
_exptl_crystal_description plate
_exptl_crystal_F_000 1068
_exptl_crystal_size_max 0.40
_exptl_crystal_size_mid 0.30
_exptl_crystal_size_min 0.10
_refine_diff_density_max 2.521
_refine_diff_density_min -2.529
_refine_diff_density_rms 0.177
_refine_ls_extinction_method none
_refine_ls_goodness_of_fit_ref 1.068
_refine_ls_hydrogen_treatment mixed
_refine_ls_matrix_type full
_refine_ls_number_parameters 1014
_refine_ls_number_reflns 12095
_refine_ls_number_restraints 1027
_refine_ls_restrained_S_all 1.095
_refine_ls_R_factor_all 0.0689
_refine_ls_R_factor_gt 0.0459
_refine_ls_shift/su_max 0.001
_refine_ls_shift/su_mean 0.000
_refine_ls_structure_factor_coef Fsqd
_refine_ls_weighting_details 'calc w=1/[\s^2^(Fo^2^)+(0.0704P)^2^+1.6769P] where P=(Fo^2^+2Fc^2^)/3'
_refine_ls_weighting_scheme calc
_refine_ls_wR_factor_gt 0.1123
_refine_ls_wR_factor_ref 0.1311
_reflns_number_gt 9245
_reflns_number_total 12095
_reflns_threshold_expression >2sigma(I)
_cod_data_source_file om100990r_si_003.cif
_cod_data_source_block mat64
_cod_depositor_comments
;
The following automatic conversions were performed:

'_symmetry_cell_setting' value 'Triclinic' changed to 'triclinic'
according to the built-in table from CIF Core dictionary named
'cif_core.dic' version 2.4.1 from 2010-06-29.

Automatic conversion script
Id: cif_fix_values 1673 2011-04-08 12:14:43Z adriana 
;
_cod_original_cell_volume 2001.55(12)
_cod_original_sg_symbol_H-M P-1
_cod_database_code 4063422

loop_
_symmetry_equiv_pos_as_xyz
'x, y, z'
'-x, -y, -z'

loop_
_atom_site_label
_atom_site_type_symbol
_atom_site_fract_x
_atom_site_fract_y
_atom_site_fract_z
_atom_site_U_iso_or_equiv
_atom_site_adp_type
_atom_site_occupancy
_atom_site_symmetry_multiplicity
_atom_site_calc_flag
_atom_site_refinement_flags
_atom_site_disorder_assembly
_atom_site_disorder_group
C1 C 0.7159(16) 0.3123(15) 0.5904(10) 0.020(3) Uani 0.487(6) 1 d PU A 1
C2 C 0.7881(13) 0.3543(14) 0.5079(10) 0.022(2) Uani 0.487(6) 1 d PU A 1
C3 C 0.7473(16) 0.3779(15) 0.4177(11) 0.030(3) Uani 0.487(6) 1 d PU A 1
C4 C 0.6305(11) 0.3543(11) 0.4025(9) 0.030(2) Uani 0.487(6) 1 d PU A 1
C5 C 0.5574(10) 0.3124(10) 0.4804(8) 0.025(2) Uani 0.487(6) 1 d PU A 1
C6 C 0.5980(13) 0.2940(13) 0.5690(10) 0.023(2) Uani 0.487(6) 1 d PU A 1
C7 C 0.6692(13) 0.2639(12) 0.7828(8) 0.022(2) Uani 0.487(6) 1 d PU A 1
C8 C 0.5653(10) 0.3392(11) 0.7774(9) 0.028(2) Uani 0.487(6) 1 d PU A 1
C9 C 0.4759(10) 0.3277(10) 0.8496(9) 0.031(2) Uani 0.487(6) 1 d PU A 1
C10 C 0.4870(11) 0.2405(13) 0.9324(10) 0.030(2) Uani 0.487(6) 1 d PU A 1
C11 C 0.5855(9) 0.1625(11) 0.9427(8) 0.025(2) Uani 0.487(6) 1 d PU A 1
C12 C 0.6774(13) 0.1775(13) 0.8647(10) 0.024(3) Uani 0.487(6) 1 d PU A 1
F1 F 0.9031(13) 0.3792(14) 0.5184(9) 0.036(3) Uani 0.487(6) 1 d P A 1
F2 F 0.8250(15) 0.4206(17) 0.3431(8) 0.047(3) Uani 0.487(6) 1 d P A 1
F3 F 0.5934(9) 0.3708(9) 0.3154(7) 0.044(2) Uani 0.487(6) 1 d P A 1
F4 F 0.4439(7) 0.2886(6) 0.4688(6) 0.0348(16) Uani 0.487(6) 1 d P A 1
F5 F 0.5194(11) 0.2488(11) 0.6419(9) 0.0294(19) Uani 0.487(6) 1 d P A 1
F6 F 0.5471(6) 0.4274(5) 0.6991(5) 0.0340(15) Uani 0.487(6) 1 d P A 1
F7 F 0.3749(8) 0.4061(8) 0.8356(7) 0.053(2) Uani 0.487(6) 1 d P A 1
F8 F 0.4044(10) 0.2320(9) 1.0019(7) 0.050(2) Uani 0.487(6) 1 d P A 1
F9 F 0.6051(9) 0.0799(9) 1.0208(7) 0.048(2) Uani 0.487(6) 1 d P A 1
F10 F 0.7668(14) 0.0945(9) 0.8851(10) 0.037(3) Uani 0.487(6) 1 d P A 1
C1A C 0.7307(14) 0.3128(14) 0.6186(9) 0.023(3) Uani 0.513(6) 1 d PU A 2
C2A C 0.8045(14) 0.3534(13) 0.5388(9) 0.026(3) Uani 0.513(6) 1 d PU A 2
C3A C 0.7656(13) 0.3857(15) 0.4460(11) 0.036(4) Uani 0.513(6) 1 d PU A 2
C4A C 0.6422(12) 0.3838(13) 0.4265(9) 0.047(3) Uani 0.513(6) 1 d PU A 2
C5A C 0.5625(10) 0.3460(13) 0.5043(10) 0.047(3) Uani 0.513(6) 1 d PU A 2
C6A C 0.6081(14) 0.3102(14) 0.5958(10) 0.035(3) Uani 0.513(6) 1 d PU A 2
C7A C 0.6877(12) 0.2380(11) 0.8149(9) 0.025(2) Uani 0.513(6) 1 d PU A 2
C8A C 0.5940(11) 0.3158(10) 0.8200(10) 0.039(2) Uani 0.513(6) 1 d PU A 2
C9A C 0.5060(12) 0.2964(13) 0.8953(12) 0.042(3) Uani 0.513(6) 1 d PU A 2
C10A C 0.5152(12) 0.1957(12) 0.9638(10) 0.039(3) Uani 0.513(6) 1 d PU A 2
C11A C 0.6113(12) 0.1184(11) 0.9599(9) 0.034(2) Uani 0.513(6) 1 d PU A 2
C12A C 0.6911(14) 0.1399(12) 0.8892(9) 0.025(3) Uani 0.513(6) 1 d PU A 2
F1A F 0.9257(12) 0.3624(13) 0.5484(9) 0.036(2) Uani 0.513(6) 1 d P A 2
F2A F 0.8434(16) 0.4212(18) 0.3741(8) 0.060(4) Uani 0.513(6) 1 d P A 2
F3A F 0.6004(9) 0.4132(12) 0.3386(7) 0.087(4) Uani 0.513(6) 1 d P A 2
F4A F 0.4413(7) 0.3416(11) 0.4889(7) 0.085(4) Uani 0.513(6) 1 d P A 2
F5A F 0.5199(10) 0.2746(11) 0.6650(9) 0.049(3) Uani 0.513(6) 1 d P A 2
F6A F 0.5836(7) 0.4155(6) 0.7525(7) 0.054(2) Uani 0.513(6) 1 d P A 2
F7A F 0.4134(9) 0.3760(8) 0.8908(10) 0.079(3) Uani 0.513(6) 1 d P A 2
F8A F 0.4274(10) 0.1791(9) 1.0345(8) 0.058(3) Uani 0.513(6) 1 d P A 2
F9A F 0.6122(8) 0.0228(7) 1.0302(6) 0.0423(19) Uani 0.513(6) 1 d P A 2
F10A F 0.7791(11) 0.0559(7) 0.8910(10) 0.0284(19) Uani 0.513(6) 1 d P A 2
C13 C 1.0695(10) 0.0289(10) 0.7363(11) 0.035(3) Uani 0.575(7) 1 d PDU A 1
C14 C 1.1098(9) -0.0753(9) 0.7589(8) 0.046(3) Uani 0.575(7) 1 d PDU A 1
H14 H 1.0505 -0.1165 0.7477 0.055 Uiso 0.575(7) 1 calc PR A 1
C15 C 1.2328(10) -0.1429(9) 0.7997(8) 0.062(3) Uani 0.575(7) 1 d PDU A 1
H15A H 1.2803 -0.1630 0.7491 0.075 Uiso 0.575(7) 1 calc PR A 1
H15B H 1.2834 -0.0986 0.8211 0.075 Uiso 0.575(7) 1 calc PR A 1
C16 C 1.2114(11) -0.2452(8) 0.8826(8) 0.059(3) Uani 0.575(7) 1 d PDU A 1
H16A H 1.1737 -0.2217 0.9346 0.071 Uiso 0.575(7) 1 calc PR A 1
H16B H 1.1470 -0.2794 0.8624 0.071 Uiso 0.575(7) 1 calc PR A 1
C17 C 1.3112(12) -0.3298(8) 0.9240(8) 0.078(3) Uani 0.575(7) 1 d PDU A 1
H17A H 1.3630 -0.3060 0.9636 0.094 Uiso 0.575(7) 1 calc PR A 1
H17B H 1.3649 -0.3421 0.8726 0.094 Uiso 0.575(7) 1 calc PR A 1
C18 C 1.2600(15) -0.4426(11) 0.9887(11) 0.122(5) Uani 0.575(7) 1 d PDU A 1
H18A H 1.1919 -0.4310 1.0319 0.147 Uiso 0.575(7) 1 calc PR A 1
H18B H 1.2307 -0.4808 0.9493 0.147 Uiso 0.575(7) 1 calc PR A 1
C19 C 1.3831(15) -0.5062(12) 1.0456(10) 0.107(4) Uani 0.575(7) 1 d PDU A 1
H19A H 1.4385 -0.5380 1.0053 0.129 Uiso 0.575(7) 1 calc PR A 1
H19B H 1.4289 -0.4556 1.0628 0.129 Uiso 0.575(7) 1 calc PR A 1
C20 C 1.347(2) -0.5937(16) 1.1330(13) 0.161(9) Uani 0.575(7) 1 d PDU A 1
H20A H 1.3413 -0.5674 1.1866 0.241 Uiso 0.575(7) 1 calc PR A 1
H20B H 1.4110 -0.6566 1.1466 0.241 Uiso 0.575(7) 1 calc PR A 1
H20C H 1.2667 -0.6146 1.1236 0.241 Uiso 0.575(7) 1 calc PR A 1
C14A C 1.1341(11) -0.0372(12) 0.7327(11) 0.043(3) Uani 0.425(7) 1 d PDU A 2
H14A H 1.0828 -0.0882 0.7279 0.052 Uiso 0.425(7) 1 calc PR A 2
C15A C 1.2711(11) -0.0746(11) 0.7538(12) 0.065(4) Uani 0.425(7) 1 d PDU A 2
H15C H 1.3115 -0.0876 0.6975 0.078 Uiso 0.425(7) 1 calc PR A 2
H15D H 1.3099 -0.0153 0.7631 0.078 Uiso 0.425(7) 1 calc PR A 2
C16A C 1.2978(15) -0.1737(11) 0.8377(15) 0.098(5) Uani 0.425(7) 1 d PDU A 2
H16C H 1.2669 -0.1567 0.8945 0.118 Uiso 0.425(7) 1 calc PR A 2
H16D H 1.3895 -0.1907 0.8435 0.118 Uiso 0.425(7) 1 calc PR A 2
C17A C 1.245(2) -0.2750(12) 0.8410(15) 0.101(5) Uani 0.425(7) 1 d PDU A 2
H17C H 1.1560 -0.2704 0.8608 0.121 Uiso 0.425(7) 1 calc PR A 2
H17D H 1.2481 -0.2790 0.7764 0.121 Uiso 0.425(7) 1 calc PR A 2
C18A C 1.313(3) -0.3758(14) 0.9072(14) 0.134(6) Uani 0.425(7) 1 d PDU A 2
H18C H 1.4030 -0.3695 0.8980 0.161 Uiso 0.425(7) 1 calc PR A 2
H18D H 1.2956 -0.4369 0.8880 0.161 Uiso 0.425(7) 1 calc PR A 2
C19A C 1.284(3) -0.4058(15) 1.0118(12) 0.107(4) Uani 0.425(7) 1 d PDU A 2
H19C H 1.2036 -0.3663 1.0211 0.129 Uiso 0.425(7) 1 calc PR A 2
H19D H 1.3500 -0.3842 1.0427 0.129 Uiso 0.425(7) 1 calc PR A 2
C20A C 1.2782(15) -0.5312(14) 1.0588(14) 0.090(5) Uani 0.425(7) 1 d PDU A 2
H20D H 1.2028 -0.5501 1.0378 0.134 Uiso 0.425(7) 1 calc PR A 2
H20E H 1.2761 -0.5516 1.1281 0.134 Uiso 0.425(7) 1 calc PR A 2
H20F H 1.3519 -0.5703 1.0399 0.134 Uiso 0.425(7) 1 calc PR A 2
C21 C 1.1855(11) 0.2769(13) 0.6349(11) 0.056(4) Uani 0.575(7) 1 d PU A 1
H21A H 1.2489 0.3209 0.5970 0.084 Uiso 0.575(7) 1 calc PR A 1
H21B H 1.1562 0.3035 0.6863 0.084 Uiso 0.575(7) 1 calc PR A 1
H21C H 1.1151 0.2823 0.5943 0.084 Uiso 0.575(7) 1 calc PR A 1
C22 C 1.2414(8) 0.1597(11) 0.6768(8) 0.040(2) Uani 0.575(7) 1 d PDU A 1
H22 H 1.3221 0.1586 0.7070 0.048 Uiso 0.575(7) 1 calc PR A 1
C23 C 1.2696(8) 0.1067(10) 0.6037(7) 0.044(2) Uani 0.575(7) 1 d PU A 1
H23A H 1.1916 0.1034 0.5748 0.066 Uiso 0.575(7) 1 calc PR A 1
H23B H 1.3110 0.0331 0.6341 0.066 Uiso 0.575(7) 1 calc PR A 1
H23C H 1.3245 0.1490 0.5544 0.066 Uiso 0.575(7) 1 calc PR A 1
C24 C 1.2463(11) 0.1602(12) 0.8693(10) 0.057(3) Uani 0.575(7) 1 d PU A 1
H24A H 1.3154 0.1749 0.8234 0.085 Uiso 0.575(7) 1 calc PR A 1
H24B H 1.2791 0.1170 0.9326 0.085 Uiso 0.575(7) 1 calc PR A 1
H24C H 1.2021 0.2289 0.8705 0.085 Uiso 0.575(7) 1 calc PR A 1
C25 C 1.1600(8) 0.1000(11) 0.8414(7) 0.042(2) Uani 0.575(7) 1 d PDU A 1
C26 C 1.0824(9) 0.0321(11) 0.9185(8) 0.045(3) Uani 0.575(7) 1 d PU A 1
H26A H 0.9958 0.0439 0.8973 0.068 Uiso 0.575(7) 1 calc PR A 1
H26B H 1.0859 0.0521 0.9750 0.068 Uiso 0.575(7) 1 calc PR A 1
H26C H 1.1143 -0.0446 0.9339 0.068 Uiso 0.575(7) 1 calc PR A 1
C27 C 0.9207(5) -0.0996(4) 0.6143(4) 0.0382(11) Uani 1 1 d . . .
C28 C 0.8369(6) -0.1319(5) 0.8152(4) 0.0552(16) Uani 1 1 d . . .
C29 C 0.6740(7) -0.1496(7) 0.6755(6) 0.075(2) Uani 1 1 d . . .
C36 C 0.6256(5) 0.0191(5) 0.7437(4) 0.0391(11) Uani 1 1 d . . .
C37 C 0.7205(5) 0.0624(6) 0.5486(4) 0.0505(14) Uani 1 1 d . . .
N1 N 1.1563(7) 0.0963(8) 0.7546(6) 0.0340(19) Uani 0.575(7) 1 d PD A 1
C13A C 1.0815(11) 0.0619(12) 0.7207(15) 0.032(3) Uani 0.425(7) 1 d PDU A 2
C22A C 1.215(2) 0.218(2) 0.6420(13) 0.070(6) Uani 0.425(7) 1 d PDU A 2
H22A H 1.3035 0.2125 0.6615 0.084 Uiso 0.425(7) 1 calc PR A 2
C21A C 1.168(2) 0.3309(19) 0.6119(17) 0.090(8) Uani 0.425(7) 1 d PU A 2
H21D H 1.1999 0.3684 0.5481 0.135 Uiso 0.425(7) 1 calc PR A 2
H21E H 1.1957 0.3627 0.6563 0.135 Uiso 0.425(7) 1 calc PR A 2
H21F H 1.0768 0.3386 0.6110 0.135 Uiso 0.425(7) 1 calc PR A 2
C23A C 1.221(3) 0.174(3) 0.5589(19) 0.128(9) Uani 0.425(7) 1 d PU A 2
H23D H 1.2527 0.0969 0.5818 0.192 Uiso 0.425(7) 1 calc PR A 2
H23E H 1.2758 0.2144 0.5087 0.192 Uiso 0.425(7) 1 calc PR A 2
H23F H 1.1366 0.1832 0.5334 0.192 Uiso 0.425(7) 1 calc PR A 2
C25A C 1.1543(12) 0.1637(14) 0.8109(10) 0.043(3) Uani 0.425(7) 1 d PDU A 2
C24A C 1.2456(15) 0.2214(18) 0.8296(12) 0.062(5) Uani 0.425(7) 1 d PU A 2
H24D H 1.2193 0.2426 0.8845 0.093 Uiso 0.425(7) 1 calc PR A 2
H24E H 1.2553 0.2864 0.7740 0.093 Uiso 0.425(7) 1 calc PR A 2
H24F H 1.3254 0.1750 0.8433 0.093 Uiso 0.425(7) 1 calc PR A 2
C26A C 1.0890(12) 0.0909(13) 0.8934(10) 0.041(3) Uani 0.425(7) 1 d PU A 2
H26D H 1.0067 0.0832 0.8737 0.061 Uiso 0.425(7) 1 calc PR A 2
H26E H 1.0791 0.1220 0.9439 0.061 Uiso 0.425(7) 1 calc PR A 2
H26F H 1.1381 0.0196 0.9170 0.061 Uiso 0.425(7) 1 calc PR A 2
N1A N 1.1491(11) 0.1489(10) 0.7275(9) 0.036(3) Uani 0.425(7) 1 d PD A 2
O1 O 0.880(2) 0.2024(15) 0.7166(13) 0.019(3) Uani 0.487(6) 1 d PD A 1
B1 B 0.772(2) 0.2921(10) 0.6949(14) 0.027(4) Uani 0.487(6) 1 d PD A 1
C30 C 0.8340(9) 0.3980(8) 0.7062(7) 0.026(2) Uani 0.487(6) 1 d PDU A 1
C31 C 0.9035(11) 0.3845(9) 0.7854(8) 0.038(2) Uani 0.487(6) 1 d PDU A 1
C32 C 0.9531(10) 0.4673(9) 0.8006(8) 0.040(2) Uani 0.487(6) 1 d PDU A 1
C33 C 0.9280(11) 0.5692(9) 0.7364(9) 0.032(2) Uani 0.487(6) 1 d PDU A 1
C34 C 0.8571(9) 0.5894(9) 0.6574(8) 0.036(2) Uani 0.487(6) 1 d PDU A 1
C35 C 0.8110(12) 0.5031(9) 0.6454(10) 0.034(3) Uani 0.487(6) 1 d PDU A 1
F11 F 0.9248(9) 0.2875(9) 0.8504(7) 0.049(2) Uani 0.487(6) 1 d P A 1
F12 F 1.0209(8) 0.4496(8) 0.8756(7) 0.058(2) Uani 0.487(6) 1 d P A 1
F13 F 0.9744(7) 0.6538(7) 0.7508(7) 0.054(2) Uani 0.487(6) 1 d P A 1
F14 F 0.8368(7) 0.6904(5) 0.5955(6) 0.0490(19) Uani 0.487(6) 1 d P A 1
F15 F 0.7404(6) 0.5305(5) 0.5665(5) 0.0340(15) Uani 0.487(6) 1 d P A 1
O1A O 0.893(2) 0.1792(16) 0.7369(13) 0.023(3) Uani 0.513(6) 1 d PD A 2
B1A B 0.7905(18) 0.2734(10) 0.7232(14) 0.026(4) Uani 0.513(6) 1 d PD A 2
C30A C 0.8601(10) 0.3689(7) 0.7464(8) 0.031(3) Uani 0.513(6) 1 d PDU A 2
C31A C 0.9337(11) 0.3423(10) 0.8254(9) 0.038(3) Uani 0.513(6) 1 d PDU A 2
C32A C 0.9940(10) 0.4145(8) 0.8484(8) 0.039(2) Uani 0.513(6) 1 d PDU A 2
C33A C 0.9728(10) 0.5216(9) 0.7907(8) 0.042(2) Uani 0.513(6) 1 d PDU A 2
C34A C 0.9016(12) 0.5558(9) 0.7111(9) 0.038(3) Uani 0.513(6) 1 d PDU A 2
C35A C 0.8450(9) 0.4777(8) 0.6924(8) 0.037(2) Uani 0.513(6) 1 d PDU A 2
F11A F 0.9494(7) 0.2384(6) 0.8840(5) 0.0391(17) Uani 0.513(6) 1 d P A 2
F12A F 1.0625(7) 0.3809(7) 0.9265(6) 0.0543(19) Uani 0.513(6) 1 d P A 2
F13A F 1.0289(8) 0.5962(7) 0.8160(6) 0.059(2) Uani 0.513(6) 1 d P A 2
F14A F 0.8866(7) 0.6589(6) 0.6621(6) 0.058(2) Uani 0.513(6) 1 d P A 2
F15A F 0.7748(9) 0.5195(6) 0.6152(8) 0.046(3) Uani 0.513(6) 1 d P A 2
O2 O 0.8674(6) -0.1813(5) 0.8899(4) 0.092(2) Uani 1 1 d . . .
O3 O 0.9978(4) -0.1336(3) 0.5750(3) 0.0502(10) Uani 1 1 d . . .
O4 O 0.6891(5) 0.1137(5) 0.4737(3) 0.0809(17) Uani 1 1 d . . .
O5 O 0.5358(3) 0.0417(4) 0.7793(3) 0.0493(10) Uani 1 1 d . . .
O6 O 0.6134(6) -0.2113(6) 0.6730(6) 0.118(3) Uani 1 1 d . . .
P1 P 0.91797(10) 0.10067(10) 0.68023(8) 0.0273(2) Uani 1 1 d D . .
H1P H 0.958(4) 0.157(4) 0.592(3) 0.031(13) Uiso 1 1 d . . .
W1 W 0.779441(17) -0.035523(16) 0.680729(13) 0.03357(8) Uani 1 1 d . A .

loop_
_atom_site_aniso_label
_atom_site_aniso_U_11
_atom_site_aniso_U_22
_atom_site_aniso_U_33
_atom_site_aniso_U_23
_atom_site_aniso_U_13
_atom_site_aniso_U_12
C1 0.019(5) 0.023(4) 0.021(6) -0.012(5) -0.006(4) 0.002(3)
C2 0.013(4) 0.034(5) 0.022(7) -0.011(5) -0.003(5) -0.002(4)
C3 0.029(6) 0.034(5) 0.023(7) -0.006(5) 0.001(5) -0.005(4)
C4 0.032(5) 0.039(6) 0.026(5) -0.019(4) 0.000(4) -0.004(4)
C5 0.022(4) 0.032(5) 0.028(5) -0.019(4) 0.000(3) -0.003(3)
C6 0.012(4) 0.035(5) 0.025(6) -0.014(4) 0.002(4) -0.003(3)
C7 0.032(5) 0.029(6) 0.009(5) -0.011(4) 0.002(4) -0.007(4)
C8 0.028(5) 0.032(6) 0.029(5) -0.019(5) 0.010(4) -0.002(4)
C9 0.027(5) 0.044(6) 0.030(5) -0.023(5) 0.008(4) -0.003(4)
C10 0.024(5) 0.038(7) 0.032(6) -0.020(5) 0.005(4) 0.002(5)
C11 0.014(4) 0.035(6) 0.026(5) -0.015(4) -0.009(3) 0.018(4)
C12 0.022(4) 0.032(7) 0.013(6) -0.004(5) -0.004(4) 0.002(5)
F1 0.018(5) 0.050(7) 0.041(7) -0.015(6) 0.004(4) -0.007(4)
F2 0.034(5) 0.067(6) 0.025(6) 0.000(7) 0.013(5) -0.003(4)
F3 0.046(4) 0.060(5) 0.025(4) -0.016(3) -0.005(3) -0.002(3)
F4 0.032(3) 0.044(4) 0.035(4) -0.019(3) -0.006(2) -0.007(3)
F5 0.023(3) 0.044(5) 0.026(5) -0.017(3) 0.009(3) -0.012(3)
F6 0.029(3) 0.032(3) 0.039(4) -0.012(3) 0.005(2) 0.004(2)
F7 0.039(4) 0.058(6) 0.062(5) -0.029(5) 0.019(3) 0.007(3)
F8 0.052(5) 0.072(7) 0.037(5) -0.028(5) 0.022(4) -0.023(5)
F9 0.061(4) 0.055(6) 0.029(4) -0.013(5) 0.006(3) -0.011(5)
F10 0.040(4) 0.039(7) 0.023(4) -0.008(5) -0.006(3) 0.019(6)
C1A 0.015(4) 0.026(4) 0.024(7) -0.003(5) -0.002(5) -0.005(3)
C2A 0.021(5) 0.027(4) 0.026(7) -0.006(5) -0.007(5) 0.000(3)
C3A 0.017(5) 0.046(6) 0.029(8) 0.006(6) -0.003(5) -0.003(4)
C4A 0.038(5) 0.057(7) 0.029(6) 0.005(5) -0.013(4) 0.001(5)
C5A 0.023(4) 0.063(7) 0.039(6) 0.002(5) -0.008(4) -0.003(5)
C6A 0.022(4) 0.044(7) 0.025(6) 0.005(5) -0.003(5) -0.007(4)
C7A 0.026(4) 0.030(6) 0.016(6) -0.002(5) 0.001(4) -0.007(4)
C8A 0.039(5) 0.031(5) 0.042(6) -0.009(5) 0.006(4) -0.004(4)
C9A 0.036(5) 0.043(7) 0.051(7) -0.025(6) 0.005(5) 0.001(5)
C10A 0.029(5) 0.044(7) 0.050(7) -0.024(5) -0.001(5) -0.003(5)
C11A 0.036(6) 0.034(6) 0.027(6) -0.006(5) -0.006(4) 0.002(5)
C12A 0.030(5) 0.028(7) 0.012(5) 0.000(4) -0.006(4) -0.007(5)
F1A 0.019(5) 0.036(5) 0.042(7) -0.002(5) 0.004(4) -0.003(3)
F2A 0.047(6) 0.080(7) 0.025(6) 0.012(7) 0.014(5) -0.002(5)
F3A 0.053(5) 0.137(12) 0.032(5) 0.024(6) -0.022(4) -0.011(7)
F4A 0.021(3) 0.141(11) 0.056(6) 0.017(6) -0.016(3) -0.016(5)
F5A 0.020(3) 0.069(8) 0.040(7) 0.004(4) 0.003(3) -0.012(4)
F6A 0.040(4) 0.029(4) 0.080(6) -0.007(4) 0.014(4) 0.004(3)
F7A 0.051(5) 0.056(6) 0.129(10) -0.039(7) 0.044(6) 0.002(4)
F8A 0.049(5) 0.078(8) 0.057(7) -0.033(5) 0.034(5) -0.030(5)
F9A 0.054(4) 0.047(5) 0.025(3) -0.007(4) 0.002(2) -0.025(4)
F10A 0.024(4) 0.029(5) 0.028(3) -0.007(5) -0.001(3) 0.004(4)
C13 0.026(4) 0.047(7) 0.037(6) -0.018(5) 0.005(4) -0.013(4)
C14 0.029(4) 0.053(6) 0.039(5) 0.004(4) 0.003(3) 0.001(4)
C15 0.044(5) 0.064(6) 0.058(6) 0.000(5) 0.000(4) 0.009(4)
C16 0.072(6) 0.052(6) 0.052(6) -0.016(5) -0.014(5) 0.000(5)
C17 0.106(7) 0.072(6) 0.077(6) -0.064(5) -0.047(5) 0.048(5)
C18 0.130(8) 0.141(9) 0.080(8) -0.042(7) 0.022(7) 0.043(8)
C19 0.137(7) 0.111(7) 0.095(6) -0.071(6) -0.004(6) 0.014(6)
C20 0.175(14) 0.135(14) 0.152(14) -0.042(11) 0.088(12) -0.009(12)
C14A 0.028(5) 0.052(8) 0.052(7) -0.023(6) -0.002(5) 0.001(5)
C15A 0.030(6) 0.068(9) 0.091(9) -0.024(7) -0.007(6) 0.008(6)
C16A 0.044(7) 0.082(9) 0.127(10) 0.013(8) -0.024(7) 0.005(7)
C17A 0.080(8) 0.090(8) 0.114(9) -0.020(8) -0.019(7) 0.017(7)
C18A 0.134(9) 0.123(10) 0.127(10) -0.034(9) -0.004(9) 0.021(9)
C19A 0.137(7) 0.111(7) 0.095(6) -0.071(6) -0.004(6) 0.014(6)
C20A 0.038(7) 0.125(12) 0.126(12) -0.079(10) 0.034(8) 0.003(7)
C21 0.034(6) 0.052(10) 0.068(9) -0.010(8) 0.021(5) 0.002(6)
C22 0.024(4) 0.066(8) 0.042(6) -0.032(5) 0.008(3) -0.013(4)
C23 0.033(4) 0.077(8) 0.032(5) -0.032(5) 0.014(3) -0.012(4)
C24 0.046(6) 0.064(8) 0.067(8) -0.027(6) -0.015(5) -0.015(6)
C25 0.024(4) 0.070(7) 0.044(6) -0.032(5) 0.000(4) -0.008(5)
C26 0.032(4) 0.066(8) 0.039(6) -0.020(6) -0.002(4) -0.007(5)
C27 0.050(3) 0.032(3) 0.038(3) -0.016(2) 0.013(2) -0.015(2)
C28 0.070(4) 0.044(3) 0.039(3) -0.006(3) 0.019(3) 0.004(3)
C29 0.072(4) 0.097(6) 0.092(5) -0.068(5) 0.042(4) -0.050(4)
C36 0.037(2) 0.047(3) 0.037(3) -0.017(2) 0.0039(19) -0.016(2)
C37 0.049(3) 0.076(4) 0.037(3) -0.033(3) -0.005(2) 0.000(3)
N1 0.021(3) 0.037(5) 0.051(5) -0.023(4) 0.009(3) -0.009(4)
C13A 0.012(5) 0.049(8) 0.044(8) -0.026(7) 0.005(4) -0.009(5)
C22A 0.088(12) 0.074(14) 0.034(8) 0.000(9) 0.020(8) -0.020(10)
C21A 0.075(12) 0.061(14) 0.083(13) 0.026(11) 0.028(10) 0.016(11)
C23A 0.18(2) 0.13(2) 0.083(16) -0.040(14) 0.045(15) -0.068(17)
C25A 0.031(5) 0.053(8) 0.042(7) -0.008(6) 0.007(5) -0.021(6)
C24A 0.056(8) 0.089(13) 0.041(8) -0.011(8) -0.007(6) -0.046(9)
C26A 0.026(5) 0.052(9) 0.038(7) -0.006(6) -0.005(5) -0.014(6)
N1A 0.034(5) 0.024(6) 0.059(8) -0.025(6) 0.020(5) -0.017(5)
O1 0.024(5) 0.018(8) 0.017(7) -0.008(6) -0.004(5) 0.000(5)
B1 0.026(7) 0.022(7) 0.038(13) -0.018(7) 0.005(6) -0.003(6)
C30 0.024(4) 0.028(6) 0.030(5) -0.015(4) 0.010(4) -0.010(4)
C31 0.041(5) 0.037(6) 0.044(6) -0.021(5) -0.002(4) -0.010(4)
C32 0.041(5) 0.037(6) 0.053(6) -0.028(5) -0.003(4) -0.010(4)
C33 0.032(5) 0.038(6) 0.042(6) -0.031(5) 0.004(4) -0.011(4)
C34 0.033(5) 0.042(6) 0.042(6) -0.025(5) 0.007(4) -0.008(4)
C35 0.028(7) 0.033(7) 0.043(8) -0.017(6) 0.010(6) -0.007(5)
F11 0.066(5) 0.044(7) 0.050(6) -0.030(5) -0.026(4) 0.000(5)
F12 0.072(5) 0.055(6) 0.065(6) -0.038(5) -0.018(4) -0.012(4)
F13 0.059(4) 0.054(5) 0.073(6) -0.045(4) 0.012(4) -0.030(4)
F14 0.062(4) 0.025(3) 0.065(5) -0.019(3) 0.018(4) -0.019(3)
F15 0.037(3) 0.026(3) 0.039(4) -0.010(3) -0.004(3) -0.005(2)
O1A 0.024(5) 0.018(7) 0.020(7) 0.002(5) -0.004(4) 0.006(4)
B1A 0.017(6) 0.021(6) 0.035(10) -0.004(5) 0.006(5) -0.003(4)
C30A 0.032(5) 0.015(4) 0.039(6) -0.003(4) 0.014(5) 0.002(4)
C31A 0.040(5) 0.030(7) 0.047(7) -0.017(6) 0.009(5) -0.005(5)
C32A 0.044(5) 0.030(5) 0.049(6) -0.021(5) 0.009(4) -0.007(4)
C33A 0.045(5) 0.035(6) 0.053(6) -0.025(5) 0.018(4) -0.014(4)
C34A 0.042(6) 0.029(5) 0.050(7) -0.022(5) 0.011(5) -0.012(4)
C35A 0.030(5) 0.033(5) 0.041(5) -0.005(5) 0.009(4) -0.004(4)
F11A 0.050(4) 0.032(4) 0.034(4) -0.010(3) -0.006(3) -0.004(3)
F12A 0.061(4) 0.057(5) 0.057(5) -0.031(4) -0.006(3) -0.015(4)
F13A 0.073(5) 0.052(5) 0.072(5) -0.040(4) 0.021(4) -0.029(4)
F14A 0.063(4) 0.030(4) 0.075(6) -0.009(4) 0.007(4) -0.012(3)
F15A 0.047(6) 0.022(3) 0.054(7) 0.003(4) -0.002(4) 0.003(3)
O2 0.118(5) 0.071(4) 0.044(3) 0.016(2) 0.023(3) 0.028(3)
O3 0.062(2) 0.046(2) 0.050(2) -0.0270(19) 0.0218(19) -0.0139(18)
O4 0.081(3) 0.121(5) 0.045(3) -0.042(3) -0.025(2) 0.021(3)
O5 0.0399(19) 0.066(3) 0.050(2) -0.029(2) 0.0154(16) -0.0169(17)
O6 0.109(5) 0.138(6) 0.174(7) -0.124(6) 0.078(5) -0.091(4)
P1 0.0257(5) 0.0331(6) 0.0260(5) -0.0143(5) 0.0017(4) -0.0029(4)
W1 0.03808(11) 0.03658(13) 0.03206(12) -0.01777(8) 0.00596(7) -0.01172(7)

loop_
_atom_type_symbol
_atom_type_description
_atom_type_scat_dispersion_real
_atom_type_scat_dispersion_imag
_atom_type_scat_source
C C 0.0033 0.0016 'International Tables Vol C Tables 4.2.6.8 and 6.1.1.4'
H H 0.0000 0.0000 'International Tables Vol C Tables 4.2.6.8 and 6.1.1.4'
B B 0.0013 0.0007 'International Tables Vol C Tables 4.2.6.8 and 6.1.1.4'
N N 0.0061 0.0033 'International Tables Vol C Tables 4.2.6.8 and 6.1.1.4'
O O 0.0106 0.0060 'International Tables Vol C Tables 4.2.6.8 and 6.1.1.4'
F F 0.0171 0.0103 'International Tables Vol C Tables 4.2.6.8 and 6.1.1.4'
P P 0.1023 0.0942 'International Tables Vol C Tables 4.2.6.8 and 6.1.1.4'
W W -0.8490 6.8722 'International Tables Vol C Tables 4.2.6.8 and 6.1.1.4'

loop_
_geom_angle_atom_site_label_1
_geom_angle_atom_site_label_2
_geom_angle_atom_site_label_3
_geom_angle
_geom_angle_site_symmetry_1
_geom_angle_site_symmetry_3
_geom_angle_publ_flag
C6 C1 C2 111.8(11) . . ?
C6 C1 B1 127.9(14) . . ?
C2 C1 B1 120.4(13) . . ?
F1 C2 C3 117.7(13) . . ?
F1 C2 C1 117.8(12) . . ?
C3 C2 C1 124.4(12) . . ?
F2 C3 C2 119.1(13) . . ?
F2 C3 C4 120.5(12) . . ?
C2 C3 C4 120.3(14) . . ?
F3 C4 C5 122.0(11) . . ?
F3 C4 C3 120.6(11) . . ?
C5 C4 C3 117.4(11) . . ?
F4 C5 C6 119.5(11) . . ?
F4 C5 C4 119.3(10) . . ?
C6 C5 C4 121.1(11) . . ?
C5 C6 F5 116.4(11) . . ?
C5 C6 C1 124.9(12) . . ?
F5 C6 C1 118.6(12) . . ?
C12 C7 C8 114.4(11) . . ?
C12 C7 B1 127.4(12) . . ?
C8 C7 B1 118.1(11) . . ?
F6 C8 C7 119.5(9) . . ?
F6 C8 C9 117.0(10) . . ?
C7 C8 C9 123.5(12) . . ?
C10 C9 F7 120.3(9) . . ?
C10 C9 C8 121.1(11) . . ?
F7 C9 C8 118.6(11) . . ?
F8 C10 C11 120.3(14) . . ?
F8 C10 C9 120.8(12) . . ?
C11 C10 C9 118.9(10) . . ?
F9 C11 C10 122.3(10) . . ?
F9 C11 C12 119.3(10) . . ?
C10 C11 C12 118.3(12) . . ?
F10 C12 C7 125.2(13) . . ?
F10 C12 C11 111.0(12) . . ?
C7 C12 C11 123.8(12) . . ?
C2A C1A C6A 112.5(11) . . ?
C2A C1A B1A 120.1(12) . . ?
C6A C1A B1A 127.5(13) . . ?
F1A C2A C3A 114.5(13) . . ?
F1A C2A C1A 120.0(11) . . ?
C3A C2A C1A 125.5(12) . . ?
F2A C3A C2A 121.3(13) . . ?
F2A C3A C4A 118.6(13) . . ?
C2A C3A C4A 120.1(13) . . ?
F3A C4A C3A 122.4(13) . . ?
F3A C4A C5A 120.6(12) . . ?
C3A C4A C5A 117.0(12) . . ?
F4A C5A C6A 120.5(12) . . ?
F4A C5A C4A 119.2(12) . . ?
C6A C5A C4A 120.3(11) . . ?
F5A C6A C5A 114.0(12) . . ?
F5A C6A C1A 121.4(12) . . ?
C5A C6A C1A 124.6(12) . . ?
C8A C7A C12A 115.4(11) . . ?
C8A C7A B1A 117.5(11) . . ?
C12A C7A B1A 127.0(12) . . ?
F6A C8A C7A 120.5(11) . . ?
F6A C8A C9A 117.3(11) . . ?
C7A C8A C9A 122.2(12) . . ?
F7A C9A C10A 124.4(13) . . ?
F7A C9A C8A 117.6(14) . . ?
C10A C9A C8A 117.9(11) . . ?
F8A C10A C9A 116.3(12) . . ?
F8A C10A C11A 123.8(13) . . ?
C9A C10A C11A 119.8(11) . . ?
C12A C11A F9A 124.5(13) . . ?
C12A C11A C10A 120.3(13) . . ?
F9A C11A C10A 115.2(11) . . ?
C11A C12A F10A 115.0(13) . . ?
C11A C12A C7A 124.3(14) . . ?
F10A C12A C7A 120.6(12) . . ?
C14 C13 N1 116.0(9) . . ?
C14 C13 P1 127.5(9) . . ?
N1 C13 P1 116.5(8) . . ?
C13 C14 C15 132.9(12) . . ?
C13 C14 H14 113.6 . . ?
C15 C14 H14 113.6 . . ?
C16 C15 C14 111.8(8) . . ?
C16 C15 H15A 109.3 . . ?
C14 C15 H15A 109.3 . . ?
C16 C15 H15B 109.3 . . ?
C14 C15 H15B 109.3 . . ?
H15A C15 H15B 107.9 . . ?
C17 C16 C15 122.3(10) . . ?
C17 C16 H16A 106.8 . . ?
C15 C16 H16A 106.8 . . ?
C17 C16 H16B 106.8 . . ?
C15 C16 H16B 106.8 . . ?
H16A C16 H16B 106.6 . . ?
C16 C17 C18 112.3(10) . . ?
C16 C17 H17A 109.1 . . ?
C18 C17 H17A 109.1 . . ?
C16 C17 H17B 109.1 . . ?
C18 C17 H17B 109.1 . . ?
H17A C17 H17B 107.9 . . ?
C19 C18 C17 100.5(11) . . ?
C19 C18 H18A 111.7 . . ?
C17 C18 H18A 111.7 . . ?
C19 C18 H18B 111.7 . . ?
C17 C18 H18B 111.7 . . ?
H18A C18 H18B 109.4 . . ?
C20 C19 C18 109.0(12) . . ?
C20 C19 H19A 109.9 . . ?
C18 C19 H19A 109.9 . . ?
C20 C19 H19B 109.9 . . ?
C18 C19 H19B 109.9 . . ?
H19A C19 H19B 108.3 . . ?
C19 C20 H20A 109.5 . . ?
C19 C20 H20B 109.5 . . ?
H20A C20 H20B 109.5 . . ?
C19 C20 H20C 109.5 . . ?
H20A C20 H20C 109.5 . . ?
H20B C20 H20C 109.5 . . ?
C13A C14A C15A 124.0(13) . . ?
C13A C14A H14A 118.0 . . ?
C15A C14A H14A 118.0 . . ?
C16A C15A C14A 115.2(11) . . ?
C16A C15A H15C 108.5 . . ?
C14A C15A H15C 108.5 . . ?
C16A C15A H15D 108.5 . . ?
C14A C15A H15D 108.5 . . ?
H15C C15A H15D 107.5 . . ?
C15A C16A C17A 118.2(13) . . ?
C15A C16A H16C 107.8 . . ?
C17A C16A H16C 107.8 . . ?
C15A C16A H16D 107.8 . . ?
C17A C16A H16D 107.8 . . ?
H16C C16A H16D 107.1 . . ?
C18A C17A C16A 113.0(13) . . ?
C18A C17A H17C 109.0 . . ?
C16A C17A H17C 109.0 . . ?
C18A C17A H17D 109.0 . . ?
C16A C17A H17D 109.0 . . ?
H17C C17A H17D 107.8 . . ?
C17A C18A C19A 118.1(15) . . ?
C17A C18A H18C 107.8 . . ?
C19A C18A H18C 107.8 . . ?
C17A C18A H18D 107.8 . . ?
C19A C18A H18D 107.8 . . ?
H18C C18A H18D 107.1 . . ?
C18A C19A C20A 110.4(12) . . ?
C18A C19A H19C 109.6 . . ?
C20A C19A H19C 109.6 . . ?
C18A C19A H19D 109.6 . . ?
C20A C19A H19D 109.6 . . ?
H19C C19A H19D 108.1 . . ?
C19A C20A H20D 109.5 . . ?
C19A C20A H20E 109.5 . . ?
H20D C20A H20E 109.5 . . ?
C19A C20A H20F 109.5 . . ?
H20D C20A H20F 109.5 . . ?
H20E C20A H20F 109.5 . . ?
C23 C22 C21 113.2(10) . . ?
C23 C22 N1 111.0(9) . . ?
C21 C22 N1 109.9(8) . . ?
C23 C22 H22 107.5 . . ?
C21 C22 H22 107.5 . . ?
N1 C22 H22 107.5 . . ?
C22 C23 H23A 109.5 . . ?
C22 C23 H23B 109.5 . . ?
H23A C23 H23B 109.5 . . ?
C22 C23 H23C 109.5 . . ?
H23A C23 H23C 109.5 . . ?
H23B C23 H23C 109.5 . . ?
C25 C24 H24A 109.5 . . ?
C25 C24 H24B 109.5 . . ?
H24A C24 H24B 109.5 . . ?
C25 C24 H24C 109.5 . . ?
H24A C24 H24C 109.5 . . ?
H24B C24 H24C 109.5 . . ?
N1 C25 C24 123.4(10) . . ?
N1 C25 C26 119.7(10) . . ?
C24 C25 C26 116.6(9) . . ?
C25 C26 H26A 109.5 . . ?
C25 C26 H26B 109.5 . . ?
H26A C26 H26B 109.5 . . ?
C25 C26 H26C 109.5 . . ?
H26A C26 H26C 109.5 . . ?
H26B C26 H26C 109.5 . . ?
O3 C27 W1 178.1(5) . . ?
O2 C28 W1 177.3(6) . . ?
O6 C29 W1 178.4(7) . . ?
O5 C36 W1 174.2(5) . . ?
O4 C37 W1 177.3(6) . . ?
C25 N1 C13 118.4(10) . . ?
C25 N1 C22 120.2(8) . . ?
C13 N1 C22 121.4(9) . . ?
C14A C13A N1A 123.9(11) . . ?
C14A C13A P1 119.0(10) . . ?
N1A C13A P1 116.8(10) . . ?
C21A C22A N1A 113.4(18) . . ?
C21A C22A C23A 112(2) . . ?
N1A C22A C23A 112.5(19) . . ?
C21A C22A H22A 106.2 . . ?
N1A C22A H22A 106.2 . . ?
C23A C22A H22A 106.2 . . ?
C22A C21A H21D 109.5 . . ?
C22A C21A H21E 109.5 . . ?
H21D C21A H21E 109.5 . . ?
C22A C21A H21F 109.5 . . ?
H21D C21A H21F 109.5 . . ?
H21E C21A H21F 109.5 . . ?
C22A C23A H23D 109.5 . . ?
C22A C23A H23E 109.5 . . ?
H23D C23A H23E 109.5 . . ?
C22A C23A H23F 109.5 . . ?
H23D C23A H23F 109.5 . . ?
H23E C23A H23F 109.5 . . ?
N1A C25A C24A 122.1(12) . . ?
N1A C25A C26A 117.6(12) . . ?
C24A C25A C26A 117.7(12) . . ?
C25A C24A H24D 109.5 . . ?
C25A C24A H24E 109.5 . . ?
H24D C24A H24E 109.5 . . ?
C25A C24A H24F 109.5 . . ?
H24D C24A H24F 109.5 . . ?
H24E C24A H24F 109.5 . . ?
C25A C26A H26D 109.5 . . ?
C25A C26A H26E 109.5 . . ?
H26D C26A H26E 109.5 . . ?
C25A C26A H26F 109.5 . . ?
H26D C26A H26F 109.5 . . ?
H26E C26A H26F 109.5 . . ?
C25A N1A C13A 119.9(13) . . ?
C25A N1A C22A 120.4(13) . . ?
C13A N1A C22A 119.8(15) . . ?
B1 O1 P1 133.2(15) . . ?
O1 B1 C1 109.4(14) . . ?
O1 B1 C7 109.7(13) . . ?
C1 B1 C7 115.0(13) . . ?
O1 B1 C30 103.7(14) . . ?
C1 B1 C30 115.7(11) . . ?
C7 B1 C30 102.5(12) . . ?
C35 C30 C31 114.8(9) . . ?
C35 C30 B1 124.2(9) . . ?
C31 C30 B1 120.7(8) . . ?
F11 C31 C32 116.9(10) . . ?
F11 C31 C30 119.3(8) . . ?
C32 C31 C30 123.8(10) . . ?
F12 C32 C33 120.7(10) . . ?
F12 C32 C31 121.3(11) . . ?
C33 C32 C31 118.0(10) . . ?
C32 C33 F13 119.3(10) . . ?
C32 C33 C34 121.5(9) . . ?
F13 C33 C34 119.2(10) . . ?
F14 C34 C33 119.3(9) . . ?
F14 C34 C35 122.8(10) . . ?
C33 C34 C35 117.9(10) . . ?
F15 C35 C30 122.1(10) . . ?
F15 C35 C34 114.0(10) . . ?
C30 C35 C34 123.9(11) . . ?
B1A O1A P1 129.2(15) . . ?
O1A B1A C1A 111.1(14) . . ?
O1A B1A C30A 104.7(14) . . ?
C1A B1A C30A 114.5(10) . . ?
O1A B1A C7A 108.5(13) . . ?
C1A B1A C7A 115.4(12) . . ?
C30A B1A C7A 101.6(12) . . ?
C31A C30A C35A 114.6(9) . . ?
C31A C30A B1A 121.1(8) . . ?
C35A C30A B1A 124.2(9) . . ?
F11A C31A C32A 116.9(10) . . ?
F11A C31A C30A 118.5(9) . . ?
C32A C31A C30A 124.6(10) . . ?
F12A C32A C31A 120.0(9) . . ?
F12A C32A C33A 123.2(10) . . ?
C31A C32A C33A 116.6(11) . . ?
C34A C33A C32A 123.0(10) . . ?
C34A C33A F13A 119.9(10) . . ?
C32A C33A F13A 117.1(10) . . ?
F14A C34A C33A 118.0(10) . . ?
F14A C34A C35A 125.3(11) . . ?
C33A C34A C35A 116.6(10) . . ?
F15A C35A C30A 123.5(10) . . ?
F15A C35A C34A 112.0(10) . . ?
C30A C35A C34A 124.4(10) . . ?
O1A P1 O1 12.9(9) . . ?
O1A P1 C13A 92.3(10) . . ?
O1 P1 C13A 100.1(9) . . ?
O1A P1 C13 97.8(8) . . ?
O1 P1 C13 107.6(8) . . ?
C13A P1 C13 13.9(5) . . ?
O1A P1 W1 124.8(9) . . ?
O1 P1 W1 125.9(9) . . ?
C13A P1 W1 122.2(5) . . ?
C13 P1 W1 109.1(4) . . ?
O1A P1 H1P 109(2) . . ?
O1 P1 H1P 98(2) . . ?
C13A P1 H1P 90(2) . . ?
C13 P1 H1P 100(2) . . ?
W1 P1 H1P 112(2) . . ?
C29 W1 C37 90.1(3) . . ?
C29 W1 C27 89.1(2) . . ?
C37 W1 C27 86.7(2) . . ?
C29 W1 C36 85.0(2) . . ?
C37 W1 C36 92.0(2) . . ?
C27 W1 C36 173.96(19) . . ?
C29 W1 C28 90.5(3) . . ?
C37 W1 C28 178.8(2) . . ?
C27 W1 C28 94.4(2) . . ?
C36 W1 C28 87.0(2) . . ?
C29 W1 P1 176.39(18) . . ?
C37 W1 P1 89.02(19) . . ?
C27 W1 P1 87.37(14) . . ?
C36 W1 P1 98.51(15) . . ?
C28 W1 P1 90.5(2) . . ?

loop_
_geom_bond_atom_site_label_1
_geom_bond_atom_site_label_2
_geom_bond_distance
_geom_bond_site_symmetry_2
_geom_bond_publ_flag
C1 C6 1.400(18) . ?
C1 C2 1.41(2) . ?
C1 B1 1.63(2) . ?
C2 F1 1.356(17) . ?
C2 C3 1.364(15) . ?
C3 F2 1.36(2) . ?
C3 C4 1.387(18) . ?
C4 F3 1.325(15) . ?
C4 C5 1.363(16) . ?
C5 F4 1.338(12) . ?
C5 C6 1.354(16) . ?
C6 F5 1.361(19) . ?
C7 C12 1.353(15) . ?
C7 C8 1.392(17) . ?
C7 B1 1.65(3) . ?
C8 F6 1.339(14) . ?
C8 C9 1.394(13) . ?
C9 C10 1.367(18) . ?
C9 F7 1.380(14) . ?
C10 F8 1.322(14) . ?
C10 C11 1.362(14) . ?
C11 F9 1.299(14) . ?
C11 C12 1.472(17) . ?
C12 F10 1.328(15) . ?
C1A C2A 1.386(19) . ?
C1A C6A 1.393(17) . ?
C1A B1A 1.61(2) . ?
C2A F1A 1.350(17) . ?
C2A C3A 1.379(16) . ?
C3A F2A 1.32(2) . ?
C3A C4A 1.385(17) . ?
C4A F3A 1.327(15) . ?
C4A C5A 1.396(18) . ?
C5A F4A 1.353(13) . ?
C5A C6A 1.384(17) . ?
C6A F5A 1.371(18) . ?
C7A C8A 1.371(18) . ?
C7A C12A 1.382(15) . ?
C7A B1A 1.69(3) . ?
C8A F6A 1.349(14) . ?
C8A C9A 1.414(18) . ?
C9A F7A 1.346(15) . ?
C9A C10A 1.365(19) . ?
C10A F8A 1.364(16) . ?
C10A C11A 1.380(17) . ?
C11A C12A 1.307(19) . ?
C11A F9A 1.334(14) . ?
C12A F10A 1.365(15) . ?
C13 C14 1.322(14) . ?
C13 N1 1.471(13) . ?
C13 P1 1.867(10) . ?
C14 C15 1.531(10) . ?
C14 H14 0.9500 . ?
C15 C16 1.519(11) . ?
C15 H15A 0.9900 . ?
C15 H15B 0.9900 . ?
C16 C17 1.444(10) . ?
C16 H16A 0.9900 . ?
C16 H16B 0.9900 . ?
C17 C18 1.617(14) . ?
C17 H17A 0.9900 . ?
C17 H17B 0.9900 . ?
C18 C19 1.595(14) . ?
C18 H18A 0.9900 . ?
C18 H18B 0.9900 . ?
C19 C20 1.486(13) . ?
C19 H19A 0.9900 . ?
C19 H19B 0.9900 . ?
C20 H20A 0.9800 . ?
C20 H20B 0.9800 . ?
C20 H20C 0.9800 . ?
C14A C13A 1.319(16) . ?
C14A C15A 1.515(12) . ?
C14A H14A 0.9500 . ?
C15A C16A 1.475(13) . ?
C15A H15C 0.9900 . ?
C15A H15D 0.9900 . ?
C16A C17A 1.510(14) . ?
C16A H16C 0.9900 . ?
C16A H16D 0.9900 . ?
C17A C18A 1.486(14) . ?
C17A H17C 0.9900 . ?
C17A H17D 0.9900 . ?
C18A C19A 1.504(14) . ?
C18A H18C 0.9900 . ?
C18A H18D 0.9900 . ?
C19A C20A 1.571(14) . ?
C19A H19C 0.9900 . ?
C19A H19D 0.9900 . ?
C20A H20D 0.9800 . ?
C20A H20E 0.9800 . ?
C20A H20F 0.9800 . ?
C21 C22 1.514(17) . ?
C21 H21A 0.9800 . ?
C21 H21B 0.9800 . ?
C21 H21C 0.9800 . ?
C22 C23 1.501(13) . ?
C22 N1 1.520(12) . ?
C22 H22 1.0000 . ?
C23 H23A 0.9800 . ?
C23 H23B 0.9800 . ?
C23 H23C 0.9800 . ?
C24 C25 1.464(15) . ?
C24 H24A 0.9800 . ?
C24 H24B 0.9800 . ?
C24 H24C 0.9800 . ?
C25 N1 1.327(11) . ?
C25 C26 1.487(15) . ?
C26 H26A 0.9800 . ?
C26 H26B 0.9800 . ?
C26 H26C 0.9800 . ?
C27 O3 1.136(6) . ?
C27 W1 2.041(5) . ?
C28 O2 1.126(8) . ?
C28 W1 2.054(6) . ?
C29 O6 1.122(8) . ?
C29 W1 2.030(7) . ?
C36 O5 1.142(6) . ?
C36 W1 2.051(5) . ?
C37 O4 1.135(8) . ?
C37 W1 2.037(6) . ?
C13A N1A 1.476(15) . ?
C13A P1 1.850(11) . ?
C22A C21A 1.44(3) . ?
C22A N1A 1.496(16) . ?
C22A C23A 1.55(3) . ?
C22A H22A 1.0000 . ?
C21A H21D 0.9800 . ?
C21A H21E 0.9800 . ?
C21A H21F 0.9800 . ?
C23A H23D 0.9800 . ?
C23A H23E 0.9800 . ?
C23A H23F 0.9800 . ?
C25A N1A 1.340(14) . ?
C25A C24A 1.417(19) . ?
C25A C26A 1.485(17) . ?
C24A H24D 0.9800 . ?
C24A H24E 0.9800 . ?
C24A H24F 0.9800 . ?
C26A H26D 0.9800 . ?
C26A H26E 0.9800 . ?
C26A H26F 0.9800 . ?
O1 B1 1.520(14) . ?
O1 P1 1.63(2) . ?
B1 C30 1.695(12) . ?
C30 C35 1.371(12) . ?
C30 C31 1.387(11) . ?
C31 F11 1.314(14) . ?
C31 C32 1.373(11) . ?
C32 F12 1.311(13) . ?
C32 C33 1.360(12) . ?
C33 F13 1.371(11) . ?
C33 C34 1.374(11) . ?
C34 F14 1.334(13) . ?
C34 C35 1.375(12) . ?
C35 F15 1.357(14) . ?
O1A B1A 1.522(14) . ?
O1A P1 1.55(2) . ?
B1A C30A 1.694(12) . ?
C30A C31A 1.378(12) . ?
C30A C35A 1.378(10) . ?
C31A F11A 1.344(13) . ?
C31A C32A 1.369(11) . ?
C32A F12A 1.328(13) . ?
C32A C33A 1.377(11) . ?
C33A C34A 1.362(12) . ?
C33A F13A 1.390(12) . ?
C34A F14A 1.298(13) . ?
C34A C35A 1.381(11) . ?
C35A F15A 1.328(13) . ?
P1 W1 2.4841(12) . ?
P1 H1P 1.35(5) . ?
